data_4507716
loop_
_publ_author_name
'Shi, Xiaojun'
'Luo, Junhua'
'Sun, Zhihua'
'Li, Shigeng'
'Ji, Chengmin'
'Li, Lina'
'Han, Liang'
'Zhang, Shuquan'
'Yuan, Daqiang'
'Hong, Maochun'

_publ_section_title
;
 Switchable Dielectric Phase Transition Induced by Ordering of Twisting
 Motion in 1,4-Diazabicyclo[2.2.2]octane Chlorodifluoroacetate
;
_journal_issue 5
_journal_name_full 'Crystal Growth &amp; Design'
_journal_page_first 2081
_journal_paper_doi 10.1021/cg400146b
_journal_volume 13
_journal_year 2013
_chemical_formula_sum 'C8 H13 Cl F2 N2 O2'
_chemical_formula_weight 242.65
_chemical_name_systematic
; 
 ? 
;
_space_group_IT_number 62
_symmetry_cell_setting orthorhombic
_symmetry_space_group_name_Hall '-P 2ac 2n'
_symmetry_space_group_name_H-M 'P n m a'
_atom_sites_solution_hydrogens geom
_atom_sites_solution_primary direct
_atom_sites_solution_secondary difmap
_audit_creation_method SHELXL-97
_cell_angle_alpha 90.00
_cell_angle_beta 90.00
_cell_angle_gamma 90.00
_cell_formula_units_Z 4
_cell_length_a 6.123(5)
_cell_length_b 9.135(7)
_cell_length_c 19.405(16)
_cell_measurement_temperature 293(2)
_cell_volume 1085.4(15)
_computing_structure_refinement 'SHELXL-97 (Sheldrick, 2008)'
_computing_structure_solution 'SHELXS-97 (Sheldrick, 2008)'
_diffrn_ambient_temperature 293(2)
_diffrn_measured_fraction_theta_full 0.983
_diffrn_measured_fraction_theta_max 0.983
_diffrn_radiation_monochromator graphite
_diffrn_radiation_source 'fine-focus sealed tube'
_diffrn_radiation_type MoK\a
_diffrn_radiation_wavelength 0.71073
_diffrn_reflns_av_R_equivalents 0.0271
_diffrn_reflns_av_sigmaI/netI 0.0147
_diffrn_reflns_limit_h_max 7
_diffrn_reflns_limit_h_min -7
_diffrn_reflns_limit_k_max 9
_diffrn_reflns_limit_k_min -10
_diffrn_reflns_limit_l_max 22
_diffrn_reflns_limit_l_min -22
_diffrn_reflns_number 6061
_diffrn_reflns_theta_full 24.50
_diffrn_reflns_theta_max 24.50
_diffrn_reflns_theta_min 2.10
_exptl_absorpt_coefficient_mu 0.363
_exptl_absorpt_correction_T_max 1.0000
_exptl_absorpt_correction_T_min 0.5795
_exptl_absorpt_correction_type multi-scan
_exptl_crystal_colour Colorless
_exptl_crystal_density_diffrn 1.485
_exptl_crystal_density_method 'not measured'
_exptl_crystal_description Prism
_exptl_crystal_F_000 504
_exptl_crystal_size_max 0.2000
_exptl_crystal_size_mid 0.2000
_exptl_crystal_size_min 0.2000
_refine_diff_density_max 0.489
_refine_diff_density_min -0.650
_refine_diff_density_rms 0.071
_refine_ls_extinction_coef 0.030(16)
_refine_ls_extinction_expression Fc^*^=kFc[1+0.001xFc^2^\l^3^/sin(2\q)]^-1/4^
_refine_ls_extinction_method SHELXL
_refine_ls_goodness_of_fit_ref 1.109
_refine_ls_hydrogen_treatment mixed
_refine_ls_matrix_type full
_refine_ls_number_parameters 113
_refine_ls_number_reflns 949
_refine_ls_number_restraints 10
_refine_ls_restrained_S_all 1.190
_refine_ls_R_factor_all 0.0930
_refine_ls_R_factor_gt 0.0888
_refine_ls_shift/su_max 0.000
_refine_ls_shift/su_mean 0.000
_refine_ls_structure_factor_coef Fsqd
_refine_ls_weighting_details 'calc w=1/[\s^2^(Fo^2^)+(0.1482P)^2^+1.2700P] where P=(Fo^2^+2Fc^2^)/3'
_refine_ls_weighting_scheme calc
_refine_ls_wR_factor_gt 0.2636
_refine_ls_wR_factor_ref 0.2684
_reflns_number_gt 873
_reflns_number_total 949
_reflns_threshold_expression >2sigma(I)
_cod_data_source_file cg400146b_si_002.cif
_cod_data_source_block d:\collab~1\luojun~1\sxj-24~3\sxj-24~1\x
_cod_depositor_comments
;
The following automatic conversions were performed:

'_exptl_absorpt_correction_type' value 'Multi-scan' changed to
'multi-scan' according to
/home/saulius/struct/CIF-dictionaries/cif_core.dic dictionary named
'cif_core.dic' version 2.4.2 from 2011-04-26.

Automatic conversion script
Id: cif_fix_values 1891 2012-01-12 08:04:46Z andrius 
;
_cod_original_sg_symbol_H-M Pnma
_cod_database_code 4507716

loop_
_symmetry_equiv_pos_as_xyz
'x, y, z'
'-x+1/2, -y, z+1/2'
'x+1/2, -y+1/2, -z+1/2'
'-x, y+1/2, -z'
'-x, -y, -z'
'x-1/2, y, -z-1/2'
'-x-1/2, y-1/2, z-1/2'
'x, -y-1/2, z'

loop_
_atom_site_label
_atom_site_type_symbol
_atom_site_fract_x
_atom_site_fract_y
_atom_site_fract_z
_atom_site_U_iso_or_equiv
_atom_site_adp_type
_atom_site_occupancy
_atom_site_symmetry_multiplicity
_atom_site_calc_flag
_atom_site_refinement_flags
_atom_site_disorder_assembly
_atom_site_disorder_group
Cl1 Cl 0.7756(4) 0.2500 0.37149(13) 0.1049(11) Uani 1 2 d S . .
C4 C 1.0456(12) 0.2500 0.3496(4) 0.0721(19) Uani 1 2 d S . .
F1C F 1.121(7) 0.181(6) 0.2975(17) 0.126(12) Uani 0.28(4) 1 d P . 3
O1A O 1.189(4) 0.1025(14) 0.4349(6) 0.140(6) Uani 0.54(3) 1 d PD A 2
C11 C 1.1915(14) 0.2500 0.4139(4) 0.099(3) Uani 1 2 d SD . .
N2 N 0.4518(7) 0.2500 0.5623(2) 0.0548(14) Uani 1 2 d S . .
N1 N 0.5498(8) 0.2500 0.6888(2) 0.0538(13) Uani 1 2 d S . .
C5 C 0.7492(9) 0.2500 0.6460(3) 0.0649(17) Uani 1 2 d S . .
H5A H 0.8377 0.1623 0.6570 0.078 Uiso 0.50 1 calc PR . .
H5B H 0.8377 0.3377 0.6570 0.078 Uiso 0.50 1 calc PR . .
C6 C 0.4212(8) 0.1195(5) 0.6718(2) 0.0624(13) Uani 1 1 d . . .
H6A H 0.2866 0.1185 0.7001 0.075 Uiso 1 1 calc R . .
H6B H 0.5067 0.0308 0.6834 0.075 Uiso 1 1 calc R . .
C7 C 0.6942(10) 0.2500 0.5692(3) 0.0654(17) Uani 1 2 d S . .
H7A H 0.7565 0.3379 0.5468 0.078 Uiso 0.50 1 calc PR . .
H7B H 0.7565 0.1621 0.5468 0.078 Uiso 0.50 1 calc PR . .
C9 C 0.3596(8) 0.1154(5) 0.5959(2) 0.0654(13) Uani 1 1 d . . .
H9A H 0.4202 0.0264 0.5739 0.078 Uiso 1 1 calc R . .
H9B H 0.1987 0.1136 0.5908 0.078 Uiso 1 1 calc R . .
F1A F 1.069(3) 0.1250(17) 0.3086(8) 0.104(4) Uani 0.69(4) 1 d P . 1
F1B F 1.011(8) 0.091(5) 0.353(4) 0.02(2) Uani 0.031(11) 1 d PU . 2
O1B O 1.2946(19) 0.170(2) 0.4367(5) 0.089(5) Uani 0.46(3) 1 d PD . 1
H2A H 0.4257 0.2500 0.5168 0.106 Uiso 1 2 d SR . .

loop_
_atom_site_aniso_label
_atom_site_aniso_U_11
_atom_site_aniso_U_22
_atom_site_aniso_U_33
_atom_site_aniso_U_23
_atom_site_aniso_U_13
_atom_site_aniso_U_12
Cl1 0.0783(16) 0.124(2) 0.112(2) 0.000 -0.0115(11) 0.000
C4 0.078(4) 0.074(4) 0.065(4) 0.000 -0.024(3) 0.000
F1C 0.170(19) 0.14(3) 0.066(9) -0.065(14) 0.033(10) 0.001(17)
O1A 0.205(16) 0.101(8) 0.115(8) 0.009(6) -0.087(9) 0.038(9)
C11 0.054(4) 0.189(11) 0.054(4) 0.000 -0.002(3) 0.000
N2 0.052(3) 0.075(3) 0.038(2) 0.000 -0.0028(18) 0.000
N1 0.051(3) 0.070(3) 0.040(2) 0.000 -0.0011(18) 0.000
C5 0.044(3) 0.096(5) 0.054(3) 0.000 -0.003(2) 0.000
C6 0.071(3) 0.065(3) 0.051(2) 0.0056(18) 0.0034(18) -0.005(2)
C7 0.053(3) 0.093(4) 0.050(3) 0.000 0.012(3) 0.000
C9 0.063(2) 0.074(3) 0.059(3) -0.005(2) -0.0029(19) -0.011(2)
F1A 0.124(7) 0.093(7) 0.094(9) -0.046(5) -0.005(6) 0.015(5)
F1B 0.02(2) 0.02(2) 0.02(2) 0.001(6) 0.000(6) -0.004(5)
O1B 0.075(6) 0.137(10) 0.054(5) -0.013(5) -0.023(4) 0.034(6)

loop_
_atom_type_symbol
_atom_type_description
_atom_type_scat_dispersion_real
_atom_type_scat_dispersion_imag
_atom_type_scat_source
C C 0.0033 0.0016 'International Tables Vol C Tables 4.2.6.8 and 6.1.1.4'
H H 0.0000 0.0000 'International Tables Vol C Tables 4.2.6.8 and 6.1.1.4'
N N 0.0061 0.0033 'International Tables Vol C Tables 4.2.6.8 and 6.1.1.4'
O O 0.0106 0.0060 'International Tables Vol C Tables 4.2.6.8 and 6.1.1.4'
F F 0.0171 0.0103 'International Tables Vol C Tables 4.2.6.8 and 6.1.1.4'
Cl Cl 0.1484 0.1585 'International Tables Vol C Tables 4.2.6.8 and 6.1.1.4'

loop_
_geom_angle_atom_site_label_1
_geom_angle_atom_site_label_2
_geom_angle_atom_site_label_3
_geom_angle
_geom_angle_site_symmetry_1
_geom_angle_site_symmetry_3
C4 Cl1 F1B 44.4(14) . .
C4 Cl1 F1B 44.4(14) . 8_565
F1B Cl1 F1B 89(3) . 8_565
F1C C4 F1C 60(6) 8_565 .
F1C C4 F1A 85(3) 8_565 .
F1C C4 F1A 27(2) . .
F1C C4 F1A 27(2) 8_565 8_565
F1C C4 F1A 85(3) . 8_565
F1A C4 F1A 109.4(16) . 8_565
F1C C4 F1B 125(5) 8_565 .
F1C C4 F1B 66(3) . .
F1A C4 F1B 40(3) . .
F1A C4 F1B 148(3) 8_565 .
F1C C4 F1B 66(3) 8_565 8_565
F1C C4 F1B 125(5) . 8_565
F1A C4 F1B 148(3) . 8_565
F1A C4 F1B 40(3) 8_565 8_565
F1B C4 F1B 163(4) . 8_565
F1C C4 C11 115.7(18) 8_565 .
F1C C4 C11 115.7(18) . .
F1A C4 C11 113.8(6) . .
F1A C4 C11 113.8(6) 8_565 .
F1B C4 C11 93(2) . .
F1B C4 C11 93(2) 8_565 .
F1C C4 Cl1 123(2) 8_565 .
F1C C4 Cl1 123(2) . .
F1A C4 Cl1 103.8(8) . .
F1A C4 Cl1 103.8(8) 8_565 .
F1B C4 Cl1 81(2) . .
F1B C4 Cl1 81(2) 8_565 .
C11 C4 Cl1 111.2(6) . .
F1C F1C C4 60(3) 8_565 .
O1B C11 O1B 87(2) 8_565 .
O1B C11 O1A 39.6(6) 8_565 8_565
O1B C11 O1A 122.9(19) . 8_565
O1B C11 O1A 122.9(19) 8_565 .
O1B C11 O1A 39.6(6) . .
O1A C11 O1A 146.3(12) 8_565 .
O1B C11 C4 133.3(10) 8_565 .
O1B C11 C4 133.3(10) . .
O1A C11 C4 103.2(8) 8_565 .
O1A C11 C4 103.2(8) . .
C7 N2 C9 109.6(3) . 8_565
C7 N2 C9 109.6(3) . .
C9 N2 C9 109.9(5) 8_565 .
C6 N1 C6 108.8(5) 8_565 .
C6 N1 C5 108.5(3) 8_565 .
C6 N1 C5 108.5(3) . .
N1 C5 C7 111.5(5) . .
N1 C6 C9 111.7(3) . .
N2 C7 C5 107.9(4) . .
N2 C9 C6 107.9(3) . .
C4 F1B Cl1 54.3(16) . .
C11 O1B O1B 46.7(11) . 8_565

loop_
_geom_bond_atom_site_label_1
_geom_bond_atom_site_label_2
_geom_bond_distance
_geom_bond_site_symmetry_2
Cl1 C4 1.707(8) .
Cl1 F1B 2.08(5) .
Cl1 F1B 2.08(5) 8_565
C4 F1C 1.28(2) 8_565
C4 F1C 1.28(2) .
C4 F1A 1.399(11) .
C4 F1A 1.399(11) 8_565
C4 F1B 1.47(5) .
C4 F1B 1.47(5) 8_565
C4 C11 1.535(11) .
F1C F1C 1.27(11) 8_565
O1A C11 1.408(13) .
C11 O1B 1.059(12) 8_565
C11 O1B 1.059(12) .
C11 O1A 1.408(13) 8_565
N2 C7 1.490(8) .
N2 C9 1.502(5) 8_565
N2 C9 1.502(5) .
N1 C6 1.467(5) 8_565
N1 C6 1.467(5) .
N1 C5 1.477(7) .
C5 C7 1.528(8) .
C6 C9 1.522(6) .
O1B O1B 1.45(4) 8_565

loop_
_geom_torsion_atom_site_label_1
_geom_torsion_atom_site_label_2
_geom_torsion_atom_site_label_3
_geom_torsion_atom_site_label_4
_geom_torsion
_geom_torsion_site_symmetry_1
_geom_torsion_site_symmetry_4
F1B Cl1 C4 F1C 127(5) . 8_565
F1B Cl1 C4 F1C -54(3) 8_565 8_565
F1B Cl1 C4 F1C 54(3) . .
F1B Cl1 C4 F1C -127(5) 8_565 .
F1B Cl1 C4 F1A 33(2) . .
F1B Cl1 C4 F1A -148(3) 8_565 .
F1B Cl1 C4 F1A 148(3) . 8_565
F1B Cl1 C4 F1A -33(2) 8_565 8_565
F1B Cl1 C4 F1B 179(5) 8_565 .
F1B Cl1 C4 F1B -179(5) . 8_565
F1B Cl1 C4 C11 -89(3) . .
F1B Cl1 C4 C11 89(3) 8_565 .
F1A C4 F1C F1C 162(4) . 8_565
F1A C4 F1C F1C 8.3(16) 8_565 8_565
F1B C4 F1C F1C 173(2) . 8_565
F1B C4 F1C F1C 8(2) 8_565 8_565
C11 C4 F1C F1C -106(2) . 8_565
Cl1 C4 F1C F1C 112(2) . 8_565
F1C C4 C11 O1B 37(4) 8_565 8_565
F1C C4 C11 O1B 104(4) . 8_565
F1A C4 C11 O1B 133.8(16) . 8_565
F1A C4 C11 O1B 7.4(19) 8_565 8_565
F1B C4 C11 O1B 169(3) . 8_565
F1B C4 C11 O1B -28(3) 8_565 8_565
Cl1 C4 C11 O1B -109.4(14) . 8_565
F1C C4 C11 O1B -104(4) 8_565 .
F1C C4 C11 O1B -37(4) . .
F1A C4 C11 O1B -7.4(19) . .
F1A C4 C11 O1B -133.8(16) 8_565 .
F1B C4 C11 O1B 28(3) . .
F1B C4 C11 O1B -169(3) 8_565 .
Cl1 C4 C11 O1B 109.4(14) . .
F1C C4 C11 O1A 67(3) 8_565 8_565
F1C C4 C11 O1A 134(3) . 8_565
F1A C4 C11 O1A 163.7(13) . 8_565
F1A C4 C11 O1A 37.4(15) 8_565 8_565
F1B C4 C11 O1A -161(3) . 8_565
F1B C4 C11 O1A 2(3) 8_565 8_565
Cl1 C4 C11 O1A -79.4(10) . 8_565
F1C C4 C11 O1A -134(3) 8_565 .
F1C C4 C11 O1A -67(3) . .
F1A C4 C11 O1A -37.4(15) . .
F1A C4 C11 O1A -163.7(13) 8_565 .
F1B C4 C11 O1A -2(3) . .
F1B C4 C11 O1A 161(3) 8_565 .
Cl1 C4 C11 O1A 79.4(10) . .
C6 N1 C5 C7 -59.1(3) 8_565 .
C6 N1 C5 C7 59.1(3) . .
C6 N1 C6 C9 59.2(6) 8_565 .
C5 N1 C6 C9 -58.7(5) . .
C9 N2 C7 C5 60.3(3) 8_565 .
C9 N2 C7 C5 -60.3(3) . .
N1 C5 C7 N2 0.000(2) . .
C7 N2 C9 C6 60.8(5) . .
C9 N2 C9 C6 -59.7(5) 8_565 .
N1 C6 C9 N2 -0.3(5) . .
F1C C4 F1B Cl1 -125(3) 8_565 .
F1C C4 F1B Cl1 -132(2) . .
F1A C4 F1B Cl1 -124(3) . .
F1A C4 F1B Cl1 -102(4) 8_565 .
F1B C4 F1B Cl1 3(17) 8_565 .
C11 C4 F1B Cl1 111.0(6) . .
F1B Cl1 F1B C4 -1(4) 8_565 .
O1A C11 O1B O1B -16.9(11) 8_565 8_565
O1A C11 O1B O1B -157.5(12) . 8_565
C4 C11 O1B O1B 152.8(18) . 8_565
